data_4063944
loop_
_publ_author_name
'Hintermair, Ulrich'
'Englert, Ulli'
'Leitner, Walter'

_publ_section_title
;
 Distinct Reactivity of Mono- and Bis-NHC Silver Complexes: Carbene Donors
 versus Carbene--Halide Exchange Reagents
;
_journal_issue 14
_journal_name_full Organometallics
_journal_page_first 3726
_journal_paper_doi 10.1021/om101056y
_journal_volume 30
_journal_year 2011
_chemical_formula_moiety 'C12 H20 Ag N4, C2 F6 N O4 S2'
_chemical_formula_sum 'C14 H20 Ag F6 N5 O4 S2'
_chemical_formula_weight 608.34
_chemical_name_common 'Compound 1'
_chemical_name_systematic
; 
 ? 
;
_space_group_IT_number 14
_symmetry_cell_setting monoclinic
_symmetry_space_group_name_Hall '-P 2ybc'
_symmetry_space_group_name_H-M 'P 1 21/c 1'
_atom_sites_solution_hydrogens geom
_atom_sites_solution_primary direct
_atom_sites_solution_secondary difmap
_audit_creation_method SHELXL-97
_cell_angle_alpha 90.00
_cell_angle_beta 102.4270(10)
_cell_angle_gamma 90.00
_cell_formula_units_Z 4
_cell_length_a 10.2206(6)
_cell_length_b 12.7553(8)
_cell_length_c 17.9496(11)
_cell_measurement_reflns_used 5700
_cell_measurement_temperature 130(2)
_cell_measurement_theta_max 24.59
_cell_measurement_theta_min 2.32
_cell_volume 2285.2(2)
_computing_cell_refinement SMART
_computing_data_collection 'SMART (Bruker, 2001)'
_computing_data_reduction 'SAINT (Bruker, 1999)'
_computing_molecular_graphics 'PLATON (Spek, 2003)'
_computing_publication_material 'SHELXL97 (Sheldrick, 2008)'
_computing_structure_refinement 'SHELXL97 (Sheldrick, 2008)'
_computing_structure_solution 'SHELXS97 (Sheldrick, 2008)'
_diffrn_ambient_temperature 130(2)
_diffrn_measured_fraction_theta_full 0.999
_diffrn_measured_fraction_theta_max 0.999
_diffrn_measurement_device_type 'CCD area detector'
_diffrn_measurement_method '\w scans'
_diffrn_radiation_monochromator 'multilayer optics'
_diffrn_radiation_source 'Incoatec microsource'
_diffrn_radiation_type MoK\a
_diffrn_radiation_wavelength 0.71073
_diffrn_reflns_av_R_equivalents 0.0717
_diffrn_reflns_av_sigmaI/netI 0.0528
_diffrn_reflns_limit_h_max 13
_diffrn_reflns_limit_h_min -13
_diffrn_reflns_limit_k_max 16
_diffrn_reflns_limit_k_min -16
_diffrn_reflns_limit_l_max 23
_diffrn_reflns_limit_l_min -23
_diffrn_reflns_number 30339
_diffrn_reflns_theta_full 28.06
_diffrn_reflns_theta_max 28.06
_diffrn_reflns_theta_min 1.97
_exptl_absorpt_coefficient_mu 1.144
_exptl_absorpt_correction_T_max 0.955
_exptl_absorpt_correction_T_min 0.829
_exptl_absorpt_correction_type multi-scan
_exptl_absorpt_process_details SADABS
_exptl_crystal_colour colourless
_exptl_crystal_density_diffrn 1.768
_exptl_crystal_density_method 'not measured'
_exptl_crystal_description fragment
_exptl_crystal_F_000 1216
_exptl_crystal_size_max 0.17
_exptl_crystal_size_mid 0.13
_exptl_crystal_size_min 0.04
_refine_diff_density_max 0.996
_refine_diff_density_min -0.760
_refine_diff_density_rms 0.114
_refine_ls_extinction_method none
_refine_ls_goodness_of_fit_ref 0.999
_refine_ls_hydrogen_treatment constr
_refine_ls_matrix_type full
_refine_ls_number_parameters 293
_refine_ls_number_reflns 5543
_refine_ls_number_restraints 0
_refine_ls_restrained_S_all 0.999
_refine_ls_R_factor_all 0.0506
_refine_ls_R_factor_gt 0.0376
_refine_ls_shift/su_max 0.009
_refine_ls_shift/su_mean 0.000
_refine_ls_structure_factor_coef Fsqd
_refine_ls_weighting_details 'calc w=1/[\s^2^(Fo^2^)+(0.0360P)^2^+0.0000P] where P=(Fo^2^+2Fc^2^)/3'
_refine_ls_weighting_scheme calc
_refine_ls_wR_factor_gt 0.0818
_refine_ls_wR_factor_ref 0.0871
_reflns_number_gt 4301
_reflns_number_total 5543
_reflns_threshold_expression >2sigma(I)
_cod_data_source_file om101056y_si_002.cif
_cod_data_source_block comp1
_cod_original_sg_symbol_H-M 'P 21/c'
_cod_database_code 4063944

loop_
_symmetry_equiv_pos_as_xyz
'x, y, z'
'-x, y+1/2, -z+1/2'
'-x, -y, -z'
'x, -y-1/2, z-1/2'

loop_
_atom_site_label
_atom_site_type_symbol
_atom_site_fract_x
_atom_site_fract_y
_atom_site_fract_z
_atom_site_U_iso_or_equiv
_atom_site_adp_type
_atom_site_occupancy
_atom_site_symmetry_multiplicity
_atom_site_calc_flag
_atom_site_refinement_flags
Ag1 Ag 0.13643(2) 0.438480(17) 0.463318(12) 0.02910(8) Uani 1 1 d .
N1 N 0.2896(2) 0.64924(19) 0.48786(13) 0.0296(6) Uani 1 1 d .
N2 N 0.3953(2) 0.53403(19) 0.56336(13) 0.0258(5) Uani 1 1 d .
N3 N -0.0148(2) 0.22591(19) 0.43092(13) 0.0277(5) Uani 1 1 d .
N4 N -0.1191(2) 0.34634(18) 0.36038(13) 0.0264(5) Uani 1 1 d .
C1 C 0.2823(3) 0.5480(2) 0.50903(16) 0.0273(6) Uani 1 1 d .
C2 C 0.4046(3) 0.6964(2) 0.52768(17) 0.0348(7) Uani 1 1 d .
H2 H 0.4317 0.7667 0.5223 0.042 Uiso 1 1 calc R
C3 C 0.4710(3) 0.6244(2) 0.57553(17) 0.0329(7) Uani 1 1 d .
H3 H 0.5539 0.6337 0.6109 0.039 Uiso 1 1 calc R
C4 C 0.4331(3) 0.4360(2) 0.60511(18) 0.0361(7) Uani 1 1 d .
H4A H 0.4425 0.4483 0.6599 0.054 Uiso 1 1 calc R
H4B H 0.5185 0.4109 0.5953 0.054 Uiso 1 1 calc R
H4C H 0.3636 0.3831 0.5880 0.054 Uiso 1 1 calc R
C5 C 0.1867(3) 0.7022(3) 0.42942(18) 0.0403(8) Uani 1 1 d .
H5A H 0.1824 0.7770 0.4433 0.048 Uiso 1 1 calc R
H5B H 0.0983 0.6705 0.4292 0.048 Uiso 1 1 calc R
C6 C 0.2138(4) 0.6948(3) 0.35185(19) 0.0524(10) Uani 1 1 d .
H6A H 0.3008 0.7268 0.3515 0.079 Uiso 1 1 calc R
H6B H 0.1433 0.7317 0.3157 0.079 Uiso 1 1 calc R
H6C H 0.2151 0.6209 0.3370 0.079 Uiso 1 1 calc R
C7 C -0.0081(3) 0.3287(2) 0.41519(15) 0.0254(6) Uani 1 1 d .
C8 C -0.1278(3) 0.1804(2) 0.38702(17) 0.0327(7) Uani 1 1 d .
H8 H -0.1540 0.1091 0.3880 0.039 Uiso 1 1 calc R
C9 C -0.1932(3) 0.2562(2) 0.34281(17) 0.0301(7) Uani 1 1 d .
H9 H -0.2751 0.2493 0.3063 0.036 Uiso 1 1 calc R
C10 C -0.1510(3) 0.4472(2) 0.32117(19) 0.0391(8) Uani 1 1 d .
H10A H -0.1240 0.5046 0.3575 0.059 Uiso 1 1 calc R
H10B H -0.2477 0.4513 0.3001 0.059 Uiso 1 1 calc R
H10C H -0.1028 0.4530 0.2797 0.059 Uiso 1 1 calc R
C11 C 0.0865(3) 0.1684(3) 0.48600(17) 0.0376(8) Uani 1 1 d .
H11A H 0.0416 0.1249 0.5187 0.045 Uiso 1 1 calc R
H11B H 0.1455 0.2190 0.5192 0.045 Uiso 1 1 calc R
C12 C 0.1680(5) 0.1008(4) 0.4477(2) 0.0767(15) Uani 1 1 d .
H12A H 0.1093 0.0540 0.4121 0.115 Uiso 1 1 calc R
H12B H 0.2292 0.0590 0.4858 0.115 Uiso 1 1 calc R
H12C H 0.2199 0.1443 0.4195 0.115 Uiso 1 1 calc R
S1 S 0.20120(8) 0.39324(6) 0.21351(5) 0.03436(19) Uani 1 1 d .
S2 S 0.44084(8) 0.38556(6) 0.16175(4) 0.03357(19) Uani 1 1 d .
F1 F 0.4505(2) 0.58654(15) 0.18890(13) 0.0556(6) Uani 1 1 d .
F2 F 0.6168(2) 0.52554(18) 0.14808(13) 0.0621(6) Uani 1 1 d .
F3 F 0.4269(2) 0.54725(16) 0.07119(13) 0.0623(6) Uani 1 1 d .
F4 F 0.1281(2) 0.20500(15) 0.16508(12) 0.0530(5) Uani 1 1 d .
F5 F 0.2984(2) 0.20917(16) 0.25773(13) 0.0590(6) Uani 1 1 d .
F6 F 0.1018(2) 0.23942(16) 0.27766(11) 0.0540(5) Uani 1 1 d .
O1 O 0.2656(2) 0.43390(19) 0.28582(14) 0.0517(7) Uani 1 1 d .
O2 O 0.0678(2) 0.42730(18) 0.18068(16) 0.0549(7) Uani 1 1 d .
O3 O 0.4721(3) 0.32671(19) 0.10105(14) 0.0574(7) Uani 1 1 d .
O4 O 0.5138(2) 0.36732(19) 0.23777(13) 0.0447(6) Uani 1 1 d .
N5 N 0.2836(3) 0.3943(2) 0.14965(15) 0.0401(7) Uani 1 1 d .
C13 C 0.4852(3) 0.5192(3) 0.1409(2) 0.0391(8) Uani 1 1 d .
C14 C 0.1823(3) 0.2537(3) 0.22980(18) 0.0356(7) Uani 1 1 d .

loop_
_atom_site_aniso_label
_atom_site_aniso_U_11
_atom_site_aniso_U_22
_atom_site_aniso_U_33
_atom_site_aniso_U_23
_atom_site_aniso_U_13
_atom_site_aniso_U_12
Ag1 0.02689(13) 0.03169(14) 0.02611(13) -0.00296(9) -0.00006(9) -0.00208(9)
N1 0.0363(15) 0.0294(14) 0.0210(12) 0.0004(10) 0.0017(11) 0.0019(11)
N2 0.0262(13) 0.0299(13) 0.0201(12) -0.0000(10) 0.0019(10) 0.0018(10)
N3 0.0310(13) 0.0298(14) 0.0200(12) -0.0001(10) 0.0003(10) 0.0041(11)
N4 0.0231(12) 0.0286(13) 0.0267(13) -0.0033(10) 0.0034(10) 0.0029(10)
C1 0.0283(16) 0.0299(16) 0.0231(15) -0.0007(12) 0.0042(12) 0.0026(12)
C2 0.0446(19) 0.0303(17) 0.0283(16) -0.0065(13) 0.0051(14) -0.0093(14)
C3 0.0318(17) 0.0419(19) 0.0237(15) -0.0084(14) 0.0031(13) -0.0079(14)
C4 0.0344(18) 0.0382(19) 0.0337(18) 0.0051(14) 0.0026(14) 0.0096(14)
C5 0.045(2) 0.0407(19) 0.0325(18) 0.0079(15) 0.0020(15) 0.0099(16)
C6 0.045(2) 0.073(3) 0.038(2) 0.0075(19) 0.0076(17) 0.0141(19)
C7 0.0265(15) 0.0303(16) 0.0194(14) -0.0034(12) 0.0051(11) 0.0032(12)
C8 0.0353(17) 0.0323(17) 0.0289(16) -0.0045(13) 0.0034(13) -0.0065(14)
C9 0.0241(15) 0.0358(17) 0.0285(16) -0.0064(13) 0.0014(12) -0.0029(13)
C10 0.0371(19) 0.0339(18) 0.0411(19) 0.0031(14) -0.0031(15) 0.0088(14)
C11 0.0401(19) 0.0397(19) 0.0284(17) 0.0039(14) -0.0027(14) 0.0069(15)
C12 0.075(3) 0.099(4) 0.046(2) -0.007(2) -0.010(2) 0.043(3)
S1 0.0315(4) 0.0290(4) 0.0359(4) 0.0009(3) -0.0075(3) 0.0018(3)
S2 0.0389(5) 0.0273(4) 0.0312(4) 0.0005(3) 0.0002(3) -0.0012(3)
F1 0.0536(13) 0.0327(11) 0.0788(16) -0.0181(10) 0.0104(12) -0.0056(9)
F2 0.0430(13) 0.0624(14) 0.0834(17) -0.0051(12) 0.0190(11) -0.0160(11)
F3 0.0776(16) 0.0500(13) 0.0531(14) 0.0215(11) 0.0004(12) -0.0142(11)
F4 0.0706(15) 0.0402(12) 0.0516(13) -0.0144(10) 0.0206(11) -0.0193(10)
F5 0.0492(13) 0.0464(13) 0.0809(16) 0.0282(11) 0.0131(11) 0.0154(10)
F6 0.0582(13) 0.0640(14) 0.0461(12) 0.0121(10) 0.0251(10) 0.0007(11)
O1 0.0426(14) 0.0568(16) 0.0493(15) -0.0249(12) -0.0044(12) 0.0026(12)
O2 0.0340(14) 0.0458(15) 0.0742(19) 0.0170(13) -0.0121(13) 0.0043(11)
O3 0.082(2) 0.0402(15) 0.0523(16) -0.0152(12) 0.0191(14) 0.0017(13)
O4 0.0356(13) 0.0547(15) 0.0387(13) 0.0095(11) -0.0031(10) 0.0073(11)
N5 0.0350(15) 0.0440(16) 0.0322(15) 0.0103(12) -0.0128(12) -0.0150(13)
C13 0.0345(18) 0.0349(18) 0.045(2) -0.0009(16) 0.0031(15) -0.0059(15)
C14 0.0368(18) 0.0350(18) 0.0347(18) 0.0069(14) 0.0071(14) 0.0033(14)

loop_
_atom_type_symbol
_atom_type_description
_atom_type_scat_dispersion_real
_atom_type_scat_dispersion_imag
_atom_type_scat_source
C C 0.0033 0.0016 'International Tables Vol C Tables 4.2.6.8 and 6.1.1.4'
H H 0.0000 0.0000 'International Tables Vol C Tables 4.2.6.8 and 6.1.1.4'
Ag Ag -0.8971 1.1015 'International Tables Vol C Tables 4.2.6.8 and 6.1.1.4'
F F 0.0171 0.0103 'International Tables Vol C Tables 4.2.6.8 and 6.1.1.4'
N N 0.0061 0.0033 'International Tables Vol C Tables 4.2.6.8 and 6.1.1.4'
O O 0.0106 0.0060 'International Tables Vol C Tables 4.2.6.8 and 6.1.1.4'
S S 0.1246 0.1234 'International Tables Vol C Tables 4.2.6.8 and 6.1.1.4'

loop_
_geom_angle_atom_site_label_1
_geom_angle_atom_site_label_2
_geom_angle_atom_site_label_3
_geom_angle
C1 Ag1 C7 178.66(11)
C1 N1 C2 111.3(2)
C1 N1 C5 124.2(3)
C2 N1 C5 124.5(3)
C1 N2 C3 111.5(2)
C1 N2 C4 124.8(2)
C3 N2 C4 123.7(2)
C7 N3 C8 111.4(2)
C7 N3 C11 124.6(2)
C8 N3 C11 124.0(3)
C7 N4 C9 111.2(2)
C7 N4 C10 124.1(2)
C9 N4 C10 124.6(2)
N1 C1 N2 103.8(2)
N1 C1 Ag1 127.5(2)
N2 C1 Ag1 128.7(2)
C3 C2 N1 107.0(3)
C3 C2 H2 126.5
N1 C2 H2 126.5
C2 C3 N2 106.3(3)
C2 C3 H3 126.8
N2 C3 H3 126.8
N2 C4 H4A 109.5
N2 C4 H4B 109.5
H4A C4 H4B 109.5
N2 C4 H4C 109.5
H4A C4 H4C 109.5
H4B C4 H4C 109.5
N1 C5 C6 113.0(3)
N1 C5 H5A 109.0
C6 C5 H5A 109.0
N1 C5 H5B 109.0
C6 C5 H5B 109.0
H5A C5 H5B 107.8
C5 C6 H6A 109.5
C5 C6 H6B 109.5
H6A C6 H6B 109.5
C5 C6 H6C 109.5
H6A C6 H6C 109.5
H6B C6 H6C 109.5
N3 C7 N4 104.0(2)
N3 C7 Ag1 129.2(2)
N4 C7 Ag1 126.8(2)
C9 C8 N3 106.6(3)
C9 C8 H8 126.7
N3 C8 H8 126.7
C8 C9 N4 106.8(3)
C8 C9 H9 126.6
N4 C9 H9 126.6
N4 C10 H10A 109.5
N4 C10 H10B 109.5
H10A C10 H10B 109.5
N4 C10 H10C 109.5
H10A C10 H10C 109.5
H10B C10 H10C 109.5
N3 C11 C12 111.5(3)
N3 C11 H11A 109.3
C12 C11 H11A 109.3
N3 C11 H11B 109.3
C12 C11 H11B 109.3
H11A C11 H11B 108.0
C11 C12 H12A 109.5
C11 C12 H12B 109.5
H12A C12 H12B 109.5
C11 C12 H12C 109.5
H12A C12 H12C 109.5
H12B C12 H12C 109.5
O1 S1 O2 118.56(16)
O1 S1 N5 116.77(15)
O2 S1 N5 108.13(16)
O1 S1 C14 104.74(15)
O2 S1 C14 103.79(15)
N5 S1 C14 102.66(15)
O3 S2 O4 119.47(16)
O3 S2 N5 108.88(16)
O4 S2 N5 116.76(14)
O3 S2 C13 103.33(16)
O4 S2 C13 104.31(15)
N5 S2 C13 101.32(15)
S1 N5 S2 126.31(16)
F3 C13 F1 108.3(3)
F3 C13 F2 108.6(3)
F1 C13 F2 107.9(3)
F3 C13 S2 111.6(2)
F1 C13 S2 111.2(2)
F2 C13 S2 109.2(2)
F5 C14 F6 109.2(3)
F5 C14 F4 107.7(3)
F6 C14 F4 107.6(3)
F5 C14 S1 111.5(2)
F6 C14 S1 109.9(2)
F4 C14 S1 110.8(2)

loop_
_geom_bond_atom_site_label_1
_geom_bond_atom_site_label_2
_geom_bond_distance
Ag1 C1 2.079(3)
Ag1 C7 2.083(3)
N1 C1 1.353(3)
N1 C2 1.375(4)
N1 C5 1.479(4)
N2 C1 1.353(4)
N2 C3 1.380(4)
N2 C4 1.467(4)
N3 C7 1.346(4)
N3 C8 1.378(4)
N3 C11 1.465(3)
N4 C7 1.351(3)
N4 C9 1.375(4)
N4 C10 1.469(4)
C2 C3 1.338(4)
C2 H2 0.9500
C3 H3 0.9500
C4 H4A 0.9800
C4 H4B 0.9800
C4 H4C 0.9800
C5 C6 1.480(5)
C5 H5A 0.9900
C5 H5B 0.9900
C6 H6A 0.9800
C6 H6B 0.9800
C6 H6C 0.9800
C8 C9 1.335(4)
C8 H8 0.9500
C9 H9 0.9500
C10 H10A 0.9800
C10 H10B 0.9800
C10 H10C 0.9800
C11 C12 1.469(5)
C11 H11A 0.9900
C11 H11B 0.9900
C12 H12A 0.9800
C12 H12B 0.9800
C12 H12C 0.9800
S1 O1 1.421(2)
S1 O2 1.431(2)
S1 N5 1.561(3)
S1 C14 1.821(3)
S2 O3 1.415(2)
S2 O4 1.426(2)
S2 N5 1.579(3)
S2 C13 1.824(3)
F1 C13 1.318(4)
F2 C13 1.326(4)
F3 C13 1.314(4)
F4 C14 1.329(4)
F5 C14 1.314(3)
F6 C14 1.324(4)

loop_
_geom_torsion_atom_site_label_1
_geom_torsion_atom_site_label_2
_geom_torsion_atom_site_label_3
_geom_torsion_atom_site_label_4
_geom_torsion
C2 N1 C1 N2 0.4(3)
C5 N1 C1 N2 -179.5(3)
C2 N1 C1 Ag1 -176.3(2)
C5 N1 C1 Ag1 3.8(4)
C3 N2 C1 N1 -0.1(3)
C4 N2 C1 N1 179.3(3)
C3 N2 C1 Ag1 176.6(2)
C4 N2 C1 Ag1 -4.0(4)
C1 N1 C2 C3 -0.6(4)
C5 N1 C2 C3 179.3(3)
N1 C2 C3 N2 0.5(3)
C1 N2 C3 C2 -0.2(3)
C4 N2 C3 C2 -179.7(3)
C1 N1 C5 C6 -91.3(4)
C2 N1 C5 C6 88.8(4)
C8 N3 C7 N4 -0.2(3)
C11 N3 C7 N4 178.2(3)
C8 N3 C7 Ag1 179.2(2)
C11 N3 C7 Ag1 -2.4(4)
C9 N4 C7 N3 0.2(3)
C10 N4 C7 N3 -175.9(3)
C9 N4 C7 Ag1 -179.2(2)
C10 N4 C7 Ag1 4.7(4)
C7 N3 C8 C9 0.1(3)
C11 N3 C8 C9 -178.3(3)
N3 C8 C9 N4 0.1(3)
C7 N4 C9 C8 -0.2(3)
C10 N4 C9 C8 175.9(3)
C7 N3 C11 C12 -105.5(4)
C8 N3 C11 C12 72.7(4)
O1 S1 N5 S2 29.8(3)
O2 S1 N5 S2 166.6(2)
C14 S1 N5 S2 -84.1(2)
O3 S2 N5 S1 143.8(2)
O4 S2 N5 S1 4.8(3)
C13 S2 N5 S1 -107.7(2)
O3 S2 C13 F3 53.2(3)
O4 S2 C13 F3 178.8(2)
N5 S2 C13 F3 -59.5(3)
O3 S2 C13 F1 174.3(2)
O4 S2 C13 F1 -60.2(3)
N5 S2 C13 F1 61.5(3)
O3 S2 C13 F2 -66.9(3)
O4 S2 C13 F2 58.7(3)
N5 S2 C13 F2 -179.6(2)
O1 S1 C14 F5 -57.3(3)
O2 S1 C14 F5 177.7(2)
N5 S1 C14 F5 65.2(3)
O1 S1 C14 F6 64.0(3)
O2 S1 C14 F6 -61.0(3)
N5 S1 C14 F6 -173.6(2)
O1 S1 C14 F4 -177.2(2)
O2 S1 C14 F4 57.8(3)
N5 S1 C14 F4 -54.7(2)
